data_2223216
loop_
_publ_author_name
'Couzijn, Erik P. A.'
'Lutz, Martin'
'Spek, Anthony L.'
'Lammertsma, Koop'

_publ_section_title
;
 2,2,6,6-Tetrakis(biphenyl-2-yl)-4,4,8,8-tetramethylcyclotetrasiloxane
;
_journal_coeditor_code VM2002
_journal_issue 9
_journal_name_full 'Acta Crystallographica Section E'
_journal_page_first o2182
_journal_page_last o2183
_journal_paper_doi 10.1107/S1600536809031961
_journal_volume 65
_journal_year 2009
_chemical_formula_iupac 'C52 H48 O4 Si4'
_chemical_formula_moiety 'C52 H48 O4 Si4'
_chemical_formula_sum 'C52 H48 O4 Si4'
_chemical_formula_weight 849.26
_chemical_name_systematic
;
2,2,6,6-Tetrakis(biphenyl-2-yl)-4,4,8,8-tetramethylcyclotetrasiloxane
;
_space_group_IT_number 61
_symmetry_cell_setting orthorhombic
_symmetry_space_group_name_Hall '-P 2ac 2ab'
_symmetry_space_group_name_H-M 'P b c a'
_atom_sites_solution_hydrogens difmap
_atom_sites_solution_primary direct
_atom_sites_solution_secondary difmap
_audit_creation_method SHELXL-97
_cell_angle_alpha 90.00
_cell_angle_beta 90.00
_cell_angle_gamma 90.00
_cell_formula_units_Z 4
_cell_length_a 17.3418(2)
_cell_length_b 14.6488(2)
_cell_length_c 17.9584(2)
_cell_measurement_reflns_used 88729
_cell_measurement_temperature 110(2)
_cell_measurement_theta_max 25.68
_cell_measurement_theta_min 1.02
_cell_volume 4562.09(10)
_computing_cell_refinement 'HKL2000 (Otwinowski & Minor, 1997)'
_computing_data_collection 'COLLECT (Nonius, 1999)'
_computing_data_reduction
;
HKL2000 (Otwinowski & Minor, 1997) and
SORTAV (Blessing, 1997)
;
_computing_molecular_graphics 'PLATON (Spek, 2009)'
_computing_publication_material 'manual editing of SHELXL output'
_computing_structure_refinement 'SHELXL97 (Sheldrick, 2008)'
_computing_structure_solution 'SIR97 (Altomare <i>et al.</i>,  1999)'
_diffrn_ambient_temperature 110(2)
_diffrn_measured_fraction_theta_full 0.999
_diffrn_measured_fraction_theta_max 0.999
_diffrn_measurement_device_type 'Nonius KappaCCD'
_diffrn_measurement_method '\f and \w'
_diffrn_radiation_monochromator graphite
_diffrn_radiation_source 'rotating anode'
_diffrn_radiation_type MoK\a
_diffrn_radiation_wavelength 0.71073
_diffrn_reflns_av_R_equivalents 0.0807
_diffrn_reflns_av_sigmaI/netI 0.0339
_diffrn_reflns_limit_h_max 21
_diffrn_reflns_limit_h_min -21
_diffrn_reflns_limit_k_max 17
_diffrn_reflns_limit_k_min -17
_diffrn_reflns_limit_l_max 21
_diffrn_reflns_limit_l_min -21
_diffrn_reflns_number 68467
_diffrn_reflns_theta_full 25.68
_diffrn_reflns_theta_max 25.68
_diffrn_reflns_theta_min 2.14
_exptl_absorpt_coefficient_mu 0.175
_exptl_absorpt_correction_type none
_exptl_crystal_colour colourless
_exptl_crystal_density_diffrn 1.236
_exptl_crystal_density_method 'not measured'
_exptl_crystal_description needle
_exptl_crystal_F_000 1792
_exptl_crystal_size_max 0.30
_exptl_crystal_size_mid 0.12
_exptl_crystal_size_min 0.03
_refine_diff_density_max 0.261
_refine_diff_density_min -0.326
_refine_ls_extinction_method none
_refine_ls_goodness_of_fit_ref 1.067
_refine_ls_hydrogen_treatment constr
_refine_ls_matrix_type full
_refine_ls_number_parameters 273
_refine_ls_number_reflns 4317
_refine_ls_number_restraints 0
_refine_ls_restrained_S_all 1.067
_refine_ls_R_factor_all 0.0579
_refine_ls_R_factor_gt 0.0356
_refine_ls_shift/su_max 0.001
_refine_ls_shift/su_mean 0.000
_refine_ls_structure_factor_coef Fsqd
_refine_ls_weighting_details 'calc w=1/[\s^2^(Fo^2^)+(0.0428P)^2^+1.7858P] where P=(Fo^2^+2Fc^2^)/3'
_refine_ls_weighting_scheme calc
_refine_ls_wR_factor_gt 0.0868
_refine_ls_wR_factor_ref 0.0966
_reflns_number_gt 3247
_reflns_number_total 4317
_reflns_threshold_expression I>2\s(I)
_cod_data_source_file vm2002.cif
_cod_data_source_block I
_cod_database_code 2223216
_cod_database_fobs_code 2223216

loop_
_symmetry_equiv_pos_as_xyz
'x, y, z'
'-x+1/2, -y, z+1/2'
'x+1/2, -y+1/2, -z'
'-x, y+1/2, -z+1/2'
'-x, -y, -z'
'x-1/2, y, -z-1/2'
'-x-1/2, y-1/2, z'
'x, -y-1/2, z-1/2'

loop_
_atom_site_type_symbol
_atom_site_label
_atom_site_fract_x
_atom_site_fract_y
_atom_site_fract_z
_atom_site_U_iso_or_equiv
_atom_site_adp_type
_atom_site_calc_flag
_atom_site_refinement_flags
_atom_site_occupancy
_atom_site_disorder_assembly
_atom_site_disorder_group
Si Si1 0.42728(3) 0.37257(3) 0.49618(3) 0.02364(14) Uani d . 1 . .
Si Si2 0.41400(3) 0.57131(3) 0.44096(3) 0.02422(14) Uani d . 1 . .
O O1 0.42038(7) 0.45998(8) 0.44053(6) 0.0257(3) Uani d . 1 . .
O O2 0.49862(7) 0.38739(8) 0.55394(6) 0.0272(3) Uani d . 1 . .
C C1 0.35711(12) 0.60943(14) 0.52232(11) 0.0382(5) Uani d . 1 . .
H H1A 0.3064 0.5798 0.5215 0.057 Uiso calc R 1 . .
H H1B 0.3505 0.6758 0.5203 0.057 Uiso calc R 1 . .
H H1C 0.3843 0.5928 0.5682 0.057 Uiso calc R 1 . .
C C2 0.37276(12) 0.60687(14) 0.35079(11) 0.0367(5) Uani d . 1 . .
H H2A 0.4062 0.5858 0.3103 0.055 Uiso calc R 1 . .
H H2B 0.3689 0.6736 0.3492 0.055 Uiso calc R 1 . .
H H2C 0.3213 0.5801 0.3450 0.055 Uiso calc R 1 . .
C C11 0.45192(10) 0.27253(12) 0.43560(9) 0.0243(4) Uani d . 1 . .
C C21 0.46918(11) 0.28754(13) 0.36038(10) 0.0298(4) Uani d . 1 . .
H H21 0.4646 0.3475 0.3408 0.036 Uiso calc R 1 . .
C C31 0.49264(11) 0.21768(13) 0.31368(10) 0.0332(5) Uani d . 1 . .
H H31 0.5034 0.2298 0.2628 0.040 Uiso calc R 1 . .
C C41 0.50025(12) 0.13027(13) 0.34161(11) 0.0329(5) Uani d . 1 . .
H H41 0.5165 0.0820 0.3100 0.039 Uiso calc R 1 . .
C C51 0.48408(11) 0.11334(13) 0.41570(10) 0.0305(4) Uani d . 1 . .
H H51 0.4901 0.0533 0.4347 0.037 Uiso calc R 1 . .
C C61 0.45917(10) 0.18265(12) 0.46293(10) 0.0240(4) Uani d . 1 . .
C C71 0.43948(10) 0.15854(11) 0.54194(10) 0.0252(4) Uani d . 1 . .
C C81 0.36294(11) 0.14336(12) 0.56199(10) 0.0307(4) Uani d . 1 . .
H H81 0.3233 0.1526 0.5263 0.037 Uiso calc R 1 . .
C C91 0.34381(12) 0.11508(13) 0.63306(11) 0.0347(5) Uani d . 1 . .
H H91 0.2914 0.1045 0.6457 0.042 Uiso calc R 1 . .
C C101 0.40081(13) 0.10219(13) 0.68579(11) 0.0358(5) Uani d . 1 . .
H H101 0.3877 0.0827 0.7346 0.043 Uiso calc R 1 . .
C C111 0.47717(12) 0.11785(13) 0.66701(10) 0.0342(5) Uani d . 1 . .
H H111 0.5165 0.1096 0.7032 0.041 Uiso calc R 1 . .
C C121 0.49649(11) 0.14550(12) 0.59550(10) 0.0300(4) Uani d . 1 . .
H H121 0.5490 0.1556 0.5830 0.036 Uiso calc R 1 . .
C C12 0.33957(11) 0.36475(12) 0.55627(10) 0.0264(4) Uani d . 1 . .
C C22 0.35201(12) 0.35934(12) 0.63354(10) 0.0319(5) Uani d . 1 . .
H H22 0.4034 0.3554 0.6517 0.038 Uiso calc R 1 . .
C C32 0.29145(13) 0.35950(13) 0.68412(11) 0.0386(5) Uani d . 1 . .
H H32 0.3015 0.3561 0.7360 0.046 Uiso calc R 1 . .
C C42 0.21658(13) 0.36468(15) 0.65844(12) 0.0433(5) Uani d . 1 . .
H H42 0.1749 0.3641 0.6927 0.052 Uiso calc R 1 . .
C C52 0.20213(12) 0.37074(14) 0.58287(11) 0.0388(5) Uani d . 1 . .
H H52 0.1504 0.3745 0.5658 0.047 Uiso calc R 1 . .
C C62 0.26242(11) 0.37139(12) 0.53110(10) 0.0298(4) Uani d . 1 . .
C C72 0.24184(11) 0.38291(13) 0.45090(11) 0.0299(4) Uani d . 1 . .
C C82 0.26624(11) 0.32206(13) 0.39587(10) 0.0328(5) Uani d . 1 . .
H H82 0.2966 0.2707 0.4094 0.039 Uiso calc R 1 . .
C C92 0.24684(12) 0.33543(15) 0.32168(11) 0.0392(5) Uani d . 1 . .
H H92 0.2643 0.2936 0.2850 0.047 Uiso calc R 1 . .
C C102 0.20206(12) 0.40966(15) 0.30091(11) 0.0399(5) Uani d . 1 . .
H H102 0.1891 0.4190 0.2501 0.048 Uiso calc R 1 . .
C C112 0.17661(12) 0.46966(15) 0.35464(11) 0.0392(5) Uani d . 1 . .
H H112 0.1457 0.5205 0.3409 0.047 Uiso calc R 1 . .
C C122 0.19584(11) 0.45615(14) 0.42866(11) 0.0346(5) Uani d . 1 . .
H H122 0.1773 0.4977 0.4651 0.042 Uiso calc R 1 . .

loop_
_atom_site_aniso_label
_atom_site_aniso_U_11
_atom_site_aniso_U_22
_atom_site_aniso_U_33
_atom_site_aniso_U_12
_atom_site_aniso_U_13
_atom_site_aniso_U_23
Si1 0.0279(3) 0.0196(3) 0.0235(3) -0.0010(2) 0.0023(2) -0.0001(2)
Si2 0.0271(3) 0.0214(3) 0.0241(3) 0.0024(2) 0.0005(2) 0.0006(2)
O1 0.0306(7) 0.0207(6) 0.0258(6) -0.0004(5) 0.0028(5) 0.0004(5)
O2 0.0308(7) 0.0240(6) 0.0266(7) -0.0015(5) 0.0002(5) 0.0014(5)
C1 0.0389(12) 0.0349(11) 0.0409(12) 0.0038(9) 0.0085(9) -0.0055(9)
C2 0.0380(12) 0.0349(11) 0.0370(11) -0.0011(9) -0.0074(9) 0.0067(9)
C11 0.0237(9) 0.0242(9) 0.0251(9) -0.0016(8) -0.0005(7) -0.0011(7)
C21 0.0359(11) 0.0253(10) 0.0282(10) 0.0007(8) 0.0037(8) 0.0018(8)
C31 0.0392(12) 0.0334(11) 0.0270(10) 0.0006(9) 0.0067(8) -0.0029(8)
C41 0.0392(12) 0.0278(10) 0.0317(10) 0.0028(9) 0.0079(9) -0.0063(8)
C51 0.0336(11) 0.0220(9) 0.0359(11) 0.0030(8) 0.0039(9) -0.0004(8)
C61 0.0214(9) 0.0242(9) 0.0263(9) -0.0010(7) 0.0000(7) 0.0001(7)
C71 0.0314(10) 0.0155(8) 0.0286(10) 0.0006(7) 0.0010(8) -0.0017(7)
C81 0.0306(11) 0.0295(10) 0.0321(10) -0.0019(8) -0.0002(8) -0.0003(8)
C91 0.0358(12) 0.0348(11) 0.0335(11) -0.0058(9) 0.0071(9) 0.0017(9)
C101 0.0553(14) 0.0257(10) 0.0264(10) 0.0006(9) 0.0074(9) 0.0003(8)
C111 0.0422(12) 0.0309(11) 0.0295(11) 0.0062(9) -0.0052(9) -0.0010(8)
C121 0.0299(10) 0.0267(10) 0.0335(11) 0.0039(8) 0.0000(8) -0.0023(8)
C12 0.0332(10) 0.0194(9) 0.0267(9) -0.0025(8) 0.0051(8) -0.0018(7)
C22 0.0390(12) 0.0257(10) 0.0309(10) -0.0029(9) 0.0045(9) 0.0001(8)
C32 0.0524(14) 0.0356(12) 0.0278(10) -0.0059(10) 0.0092(10) -0.0010(9)
C42 0.0449(14) 0.0489(13) 0.0361(12) -0.0058(11) 0.0183(10) -0.0042(10)
C52 0.0325(12) 0.0449(13) 0.0390(12) -0.0043(9) 0.0087(9) -0.0041(10)
C62 0.0349(11) 0.0239(10) 0.0304(10) -0.0051(8) 0.0064(8) -0.0041(8)
C72 0.0239(10) 0.0297(10) 0.0360(10) -0.0065(8) 0.0053(8) -0.0033(8)
C82 0.0298(11) 0.0332(11) 0.0354(11) -0.0032(9) 0.0027(8) -0.0048(9)
C92 0.0349(12) 0.0465(13) 0.0361(11) -0.0050(10) 0.0043(9) -0.0096(10)
C102 0.0331(12) 0.0549(14) 0.0318(11) -0.0042(10) 0.0011(9) 0.0018(10)
C112 0.0297(11) 0.0446(13) 0.0432(12) 0.0014(9) 0.0020(9) 0.0052(10)
C122 0.0282(11) 0.0372(11) 0.0386(11) -0.0029(9) 0.0065(9) -0.0047(9)

loop_
_atom_type_symbol
_atom_type_description
_atom_type_scat_dispersion_real
_atom_type_scat_dispersion_imag
_atom_type_scat_source
C C 0.0033 0.0016 'International Tables Vol C Tables 4.2.6.8 and 6.1.1.4'
H H 0.0000 0.0000 'International Tables Vol C Tables 4.2.6.8 and 6.1.1.4'
O O 0.0106 0.0060 'International Tables Vol C Tables 4.2.6.8 and 6.1.1.4'
Si Si 0.0817 0.0704 'International Tables Vol C Tables 4.2.6.8 and 6.1.1.4'

loop_
_geom_angle_atom_site_label_1
_geom_angle_atom_site_label_2
_geom_angle_atom_site_label_3
_geom_angle_site_symmetry_1
_geom_angle_site_symmetry_3
_geom_angle
_geom_angle_publ_flag
O1 Si1 O2 . . 109.98(7) yes
O1 Si1 C12 . . 110.05(7) ?
O2 Si1 C12 . . 105.00(8) ?
O1 Si1 C11 . . 105.97(7) ?
O2 Si1 C11 . . 107.49(7) ?
C12 Si1 C11 . . 118.22(8) ?
O2 Si2 O1 5_666 . 107.88(7) yes
O2 Si2 C2 5_666 . 107.71(8) ?
O1 Si2 C2 . . 107.68(8) ?
O2 Si2 C1 5_666 . 109.78(8) ?
O1 Si2 C1 . . 109.94(8) ?
C2 Si2 C1 . . 113.66(10) ?
Si1 O1 Si2 . . 141.85(8) yes
Si1 O2 Si2 . 5_666 142.12(8) yes
Si2 C1 H1A . . 109.5 ?
Si2 C1 H1B . . 109.5 ?
H1A C1 H1B . . 109.5 ?
Si2 C1 H1C . . 109.5 ?
H1A C1 H1C . . 109.5 ?
H1B C1 H1C . . 109.5 ?
Si2 C2 H2A . . 109.5 ?
Si2 C2 H2B . . 109.5 ?
H2A C2 H2B . . 109.5 ?
Si2 C2 H2C . . 109.5 ?
H2A C2 H2C . . 109.5 ?
H2B C2 H2C . . 109.5 ?
C21 C11 C61 . . 117.57(16) ?
C21 C11 Si1 . . 119.05(13) ?
C61 C11 Si1 . . 123.23(13) ?
C31 C21 C11 . . 122.07(17) ?
C31 C21 H21 . . 119.0 ?
C11 C21 H21 . . 119.0 ?
C41 C31 C21 . . 119.56(17) ?
C41 C31 H31 . . 120.2 ?
C21 C31 H31 . . 120.2 ?
C31 C41 C51 . . 119.77(17) ?
C31 C41 H41 . . 120.1 ?
C51 C41 H41 . . 120.1 ?
C41 C51 C61 . . 121.25(17) ?
C41 C51 H51 . . 119.4 ?
C61 C51 H51 . . 119.4 ?
C51 C61 C11 . . 119.77(16) ?
C51 C61 C71 . . 118.35(16) ?
C11 C61 C71 . . 121.87(15) ?
C121 C71 C81 . . 118.42(17) ?
C121 C71 C61 . . 121.58(16) ?
C81 C71 C61 . . 119.90(16) ?
C91 C81 C71 . . 121.01(18) ?
C91 C81 H81 . . 119.5 ?
C71 C81 H81 . . 119.5 ?
C101 C91 C81 . . 120.13(19) ?
C101 C91 H91 . . 119.9 ?
C81 C91 H91 . . 119.9 ?
C91 C101 C111 . . 119.62(18) ?
C91 C101 H101 . . 120.2 ?
C111 C101 H101 . . 120.2 ?
C101 C111 C121 . . 120.29(18) ?
C101 C111 H111 . . 119.9 ?
C121 C111 H111 . . 119.9 ?
C111 C121 C71 . . 120.53(18) ?
C111 C121 H121 . . 119.7 ?
C71 C121 H121 . . 119.7 ?
C22 C12 C62 . . 117.63(17) ?
C22 C12 Si1 . . 116.64(14) ?
C62 C12 Si1 . . 125.51(14) ?
C32 C22 C12 . . 121.96(19) ?
C32 C22 H22 . . 119.0 ?
C12 C22 H22 . . 119.0 ?
C42 C32 C22 . . 119.55(19) ?
C42 C32 H32 . . 120.2 ?
C22 C32 H32 . . 120.2 ?
C32 C42 C52 . . 120.13(19) ?
C32 C42 H42 . . 119.9 ?
C52 C42 H42 . . 119.9 ?
C42 C52 C62 . . 121.1(2) ?
C42 C52 H52 . . 119.4 ?
C62 C52 H52 . . 119.4 ?
C52 C62 C12 . . 119.58(18) ?
C52 C62 C72 . . 117.58(18) ?
C12 C62 C72 . . 122.79(16) ?
C122 C72 C82 . . 117.48(18) ?
C122 C72 C62 . . 119.97(17) ?
C82 C72 C62 . . 122.54(17) ?
C92 C82 C72 . . 121.05(19) ?
C92 C82 H82 . . 119.5 ?
C72 C82 H82 . . 119.5 ?
C102 C92 C82 . . 120.29(19) ?
C102 C92 H92 . . 119.9 ?
C82 C92 H92 . . 119.9 ?
C112 C102 C92 . . 119.40(19) ?
C112 C102 H102 . . 120.3 ?
C92 C102 H102 . . 120.3 ?
C102 C112 C122 . . 120.3(2) ?
C102 C112 H112 . . 119.9 ?
C122 C112 H112 . . 119.9 ?
C112 C122 C72 . . 121.49(19) ?
C112 C122 H122 . . 119.3 ?
C72 C122 H122 . . 119.3 ?

loop_
_geom_bond_atom_site_label_1
_geom_bond_atom_site_label_2
_geom_bond_site_symmetry_2
_geom_bond_distance
_geom_bond_publ_flag
Si1 O1 . 1.6287(12) yes
Si1 O2 . 1.6290(13) yes
Si1 C12 . 1.8684(19) yes
Si1 C11 . 1.8746(17) yes
Si2 O2 5_666 1.6342(13) yes
Si2 O1 . 1.6347(12) yes
Si2 C2 . 1.8452(19) yes
Si2 C1 . 1.8494(19) yes
O2 Si2 5_666 1.6342(13) ?
C1 H1A . 0.9800 ?
C1 H1B . 0.9800 ?
C1 H1C . 0.9800 ?
C2 H2A . 0.9800 ?
C2 H2B . 0.9800 ?
C2 H2C . 0.9800 ?
C11 C21 . 1.401(2) ?
C11 C61 . 1.411(2) ?
C21 C31 . 1.384(3) ?
C21 H21 . 0.9500 ?
C31 C41 . 1.381(3) ?
C31 H31 . 0.9500 ?
C41 C51 . 1.382(3) ?
C41 H41 . 0.9500 ?
C51 C61 . 1.392(2) ?
C51 H51 . 0.9500 ?
C61 C71 . 1.501(2) ?
C71 C121 . 1.393(3) ?
C71 C81 . 1.393(3) ?
C81 C91 . 1.382(3) ?
C81 H81 . 0.9500 ?
C91 C101 . 1.382(3) ?
C91 H91 . 0.9500 ?
C101 C111 . 1.386(3) ?
C101 H101 . 0.9500 ?
C111 C121 . 1.387(3) ?
C111 H111 . 0.9500 ?
C121 H121 . 0.9500 ?
C12 C22 . 1.407(3) ?
C12 C62 . 1.415(3) ?
C22 C32 . 1.388(3) ?
C22 H22 . 0.9500 ?
C32 C42 . 1.380(3) ?
C32 H32 . 0.9500 ?
C42 C52 . 1.383(3) ?
C42 H42 . 0.9500 ?
C52 C62 . 1.399(3) ?
C52 H52 . 0.9500 ?
C62 C72 . 1.493(3) ?
C72 C122 . 1.395(3) ?
C72 C82 . 1.396(3) ?
C82 C92 . 1.388(3) ?
C82 H82 . 0.9500 ?
C92 C102 . 1.387(3) ?
C92 H92 . 0.9500 ?
C102 C112 . 1.378(3) ?
C102 H102 . 0.9500 ?
C112 C122 . 1.385(3) ?
C112 H112 . 0.9500 ?
C122 H122 . 0.9500 ?

loop_
_geom_torsion_atom_site_label_1
_geom_torsion_atom_site_label_2
_geom_torsion_atom_site_label_3
_geom_torsion_atom_site_label_4
_geom_torsion_site_symmetry_1
_geom_torsion_site_symmetry_2
_geom_torsion_site_symmetry_3
_geom_torsion_site_symmetry_4
_geom_torsion
_geom_torsion_publ_flag
O1 Si2 O2 Si1 . . 5_666 5_666 -74.36(14) yes
O2 Si1 O1 Si2 . . . . -52.51(15) yes
C12 Si1 O1 Si2 . . . . 62.69(15) ?
C11 Si1 O1 Si2 . . . . -168.40(12) ?
O2 Si2 O1 Si1 5_666 . . . 84.84(14) yes
C2 Si2 O1 Si1 . . . . -159.17(13) ?
C1 Si2 O1 Si1 . . . . -34.85(16) ?
O1 Si1 O2 Si2 . . . 5_666 -37.42(15) yes
C12 Si1 O2 Si2 . . . 5_666 -155.78(13) ?
C11 Si1 O2 Si2 . . . 5_666 77.52(14) ?
O1 Si1 C11 C21 . . . . 7.60(16) ?
O2 Si1 C11 C21 . . . . -109.97(15) ?
C12 Si1 C11 C21 . . . . 131.54(15) ?
O1 Si1 C11 C61 . . . . -176.83(14) ?
O2 Si1 C11 C61 . . . . 65.60(16) ?
C12 Si1 C11 C61 . . . . -52.89(18) ?
C61 C11 C21 C31 . . . . -0.1(3) ?
Si1 C11 C21 C31 . . . . 175.77(15) ?
C11 C21 C31 C41 . . . . -0.7(3) ?
C21 C31 C41 C51 . . . . 0.3(3) ?
C31 C41 C51 C61 . . . . 0.8(3) ?
C41 C51 C61 C11 . . . . -1.6(3) ?
C41 C51 C61 C71 . . . . 177.46(18) ?
C21 C11 C61 C51 . . . . 1.1(3) ?
Si1 C11 C61 C51 . . . . -174.49(14) ?
C21 C11 C61 C71 . . . . -177.85(16) ?
Si1 C11 C61 C71 . . . . 6.5(2) ?
C51 C61 C71 C121 . . . . 78.6(2) ?
C11 C61 C71 C121 . . . . -102.4(2) ?
C51 C61 C71 C81 . . . . -97.5(2) ?
C11 C61 C71 C81 . . . . 81.5(2) yes
C121 C71 C81 C91 . . . . -0.7(3) ?
C61 C71 C81 C91 . . . . 175.58(17) ?
C71 C81 C91 C101 . . . . 0.6(3) ?
C81 C91 C101 C111 . . . . 0.1(3) ?
C91 C101 C111 C121 . . . . -0.6(3) ?
C101 C111 C121 C71 . . . . 0.5(3) ?
C81 C71 C121 C111 . . . . 0.1(3) ?
C61 C71 C121 C111 . . . . -176.07(16) ?
O1 Si1 C12 C22 . . . . -127.17(14) ?
O2 Si1 C12 C22 . . . . -8.85(15) ?
C11 Si1 C12 C22 . . . . 110.94(14) ?
O1 Si1 C12 C62 . . . . 47.32(17) ?
O2 Si1 C12 C62 . . . . 165.63(15) ?
C11 Si1 C12 C62 . . . . -74.57(17) ?
C62 C12 C22 C32 . . . . 0.6(3) ?
Si1 C12 C22 C32 . . . . 175.55(14) ?
C12 C22 C32 C42 . . . . 0.3(3) ?
C22 C32 C42 C52 . . . . -0.8(3) ?
C32 C42 C52 C62 . . . . 0.3(3) ?
C42 C52 C62 C12 . . . . 0.7(3) ?
C42 C52 C62 C72 . . . . -176.95(19) ?
C22 C12 C62 C52 . . . . -1.1(3) ?
Si1 C12 C62 C52 . . . . -175.54(14) ?
C22 C12 C62 C72 . . . . 176.41(17) ?
Si1 C12 C62 C72 . . . . 2.0(3) ?
C52 C62 C72 C122 . . . . 52.9(2) ?
C12 C62 C72 C122 . . . . -124.6(2) ?
C52 C62 C72 C82 . . . . -126.4(2) ?
C12 C62 C72 C82 . . . . 56.1(3) yes
C122 C72 C82 C92 . . . . 1.5(3) ?
C62 C72 C82 C92 . . . . -179.20(18) ?
C72 C82 C92 C102 . . . . -0.5(3) ?
C82 C92 C102 C112 . . . . -0.4(3) ?
C92 C102 C112 C122 . . . . 0.3(3) ?
C102 C112 C122 C72 . . . . 0.8(3) ?
C82 C72 C122 C112 . . . . -1.7(3) ?
C62 C72 C122 C112 . . . . 179.02(17) ?
